data_7720560
loop_
_publ_author_name
'Chauhan, Pinky'
'Sarkar, Abani'
'Ravikanth, Mangalampalli'

_publ_section_title
;
 Synthesis of Ni(II) and Zn(II) complexes of pyrrolyl dipyrrins and their
 biomimetic role in catalyzing the hydrolysis of the phospho-ester bond.
;
_journal_issue 3
_journal_name_full 'Dalton transactions (Cambridge, England : 2003)'
_journal_page_first 1349
_journal_page_last 1359
_journal_paper_doi 10.1039/d5dt02700d
_journal_volume 55
_journal_year 2026
_chemical_formula_moiety 'C40 H32 N6 Zn'
_chemical_formula_sum 'C40 H32 N6 Zn'
_chemical_formula_weight 662.136
_space_group_crystal_system monoclinic
_space_group_IT_number 15
_space_group_name_Hall '-C 2yc'
_space_group_name_H-M_alt 'C 1 2/c 1'
_symmetry_Int_Tables_number 15
_atom_sites_solution_primary iterative
_audit_creation_date 2025-04-19
_audit_creation_method
;
Olex2 1.5
(compiled 2024.02.16 svn.r378c4104 for OlexSys, GUI svn.r6928)
;
_audit_update_record
;
2025-05-16 deposited with the CCDC.	2025-12-19 downloaded from the CCDC.
;
_cell_angle_alpha 90
_cell_angle_beta 90.865(1)
_cell_angle_gamma 90
_cell_formula_units_Z 16
_cell_length_a 32.7458(4)
_cell_length_b 12.4657(2)
_cell_length_c 33.4685(5)
_cell_measurement_reflns_used 27849
_cell_measurement_temperature 150.00(10)
_cell_measurement_theta_max 28.4320
_cell_measurement_theta_min 1.7520
_cell_volume 13660.3(3)
_computing_cell_refinement 'CrysAlisPro 1.171.41.93a (Rigaku OD, 2020)'
_computing_data_collection 'CrysAlisPro 1.171.41.93a (Rigaku OD, 2020)'
_computing_data_reduction 'CrysAlisPro 1.171.41.93a (Rigaku OD, 2020)'
_computing_molecular_graphics 'Olex2 1.5 (Dolomanov et al., 2009)'
_computing_publication_material 'Olex2 1.5 (Dolomanov et al., 2009)'
_computing_structure_refinement 'olex2.refine 1.5 (Bourhis et al., 2015)'
_computing_structure_solution 'olex2.solve 1.5 (Bourhis et al., 2015)'
_diffrn_ambient_temperature 150.15
_diffrn_measured_fraction_theta_full 0.9984
_diffrn_measured_fraction_theta_max 0.9984
_diffrn_measurement_details
;
List of Runs (angles in degrees, time in seconds):

  # Type    Start    End  Width  t~exp~   \w     \q     \k     \f   Frames
#--------------------------------------------------------------------------
  1  \w   -122.88  23.12   0.50   10.00    --  -18.16 -59.25 122.08  292
  2  \f    -70.17 153.83   0.50   10.00  72.70 -18.16  31.50    --   448
  3  \w   -122.88  23.12   0.50   10.00    --  -18.16 -59.25  20.08  292
  4  \w   -122.88  23.12   0.50   10.00    --  -18.16 -59.25 173.08  292
  5  \f   -153.53  37.97   0.50   10.00  31.10 -18.16 -31.50    --   383
;
_diffrn_measurement_device 'abstract diffractometer'
_diffrn_measurement_device_type 'Saxi-CrysAlisPro-abstract goniometer imported SAXI images'
_diffrn_measurement_method '\w and \f scans'
_diffrn_radiation_type 'Mo K\a'
_diffrn_radiation_wavelength 0.71073
_diffrn_reflns_av_R_equivalents 0.0685
_diffrn_reflns_av_unetI/netI 0.0483
_diffrn_reflns_Laue_measured_fraction_full 0.9984
_diffrn_reflns_Laue_measured_fraction_max 0.9984
_diffrn_reflns_limit_h_max 47
_diffrn_reflns_limit_h_min -46
_diffrn_reflns_limit_k_max 17
_diffrn_reflns_limit_k_min -17
_diffrn_reflns_limit_l_max 48
_diffrn_reflns_limit_l_min -44
_diffrn_reflns_number 133845
_diffrn_reflns_point_group_measured_fraction_full 0.9984
_diffrn_reflns_point_group_measured_fraction_max 0.9984
_diffrn_reflns_theta_full 24.9984
_diffrn_reflns_theta_max 25.00
_diffrn_reflns_theta_min 1.85
_exptl_absorpt_coefficient_mu 0.757
_exptl_absorpt_correction_T_max 1.00000
_exptl_absorpt_correction_T_min 0.39636
_exptl_absorpt_correction_type multi-scan
_exptl_absorpt_process_details
;
CrysAlisPro 1.171.41.93a (Rigaku Oxford Diffraction, 2020)
Empirical absorption correction using spherical harmonics,
implemented in SCALE3 ABSPACK scaling algorithm.
;
_exptl_crystal_colour 'metallic pinkish'
_exptl_crystal_colour_lustre metallic
_exptl_crystal_colour_modifier pinkish
_exptl_crystal_density_diffrn 1.288
_exptl_crystal_description block
_exptl_crystal_F_000 5512.393
_exptl_crystal_size_max 0.3
_exptl_crystal_size_mid 0.2
_exptl_crystal_size_min 0.1
_refine_diff_density_max 0.4546
_refine_diff_density_min -0.3902
_refine_diff_density_rms 0.0669
_refine_ls_d_res_high 0.8409
_refine_ls_d_res_low 11.0207
_refine_ls_goodness_of_fit_ref 1.0489
_refine_ls_hydrogen_treatment constr
_refine_ls_matrix_type full
_refine_ls_number_constraints 120
_refine_ls_number_parameters 851
_refine_ls_number_reflns 12014
_refine_ls_number_restraints 0
_refine_ls_restrained_S_all 1.0489
_refine_ls_R_factor_all 0.0449
_refine_ls_R_factor_gt 0.0397
_refine_ls_shift/su_max 0.0008
_refine_ls_shift/su_mean 0.0001
_refine_ls_structure_factor_coef Fsqd
_refine_ls_weighting_details 'w=1/[\s^2^(Fo^2^)+(0.0589P)^2^+24.3051P] where P=(Fo^2^+2Fc^2^)/3'
_refine_ls_weighting_scheme calc
_refine_ls_wR_factor_gt 0.1091
_refine_ls_wR_factor_ref 0.1134
_reflns_Friedel_coverage 0.0
_reflns_limit_h_max 38
_reflns_limit_h_min -38
_reflns_limit_k_max 14
_reflns_limit_k_min 0
_reflns_limit_l_max 39
_reflns_limit_l_min 0
_reflns_number_gt 10697
_reflns_number_total 12014
_reflns_threshold_expression I>=2u(I)
_cod_data_source_file d5dt02700d2.cif
_cod_data_source_block mr_pc_re_autored
_cod_original_formula_sum 'C40 H32 N6 Zn1'
_cod_database_code 7720560
_olex2_refinement_description
;
1. Fixed Uiso
 At 1.2 times of:
  All C(H) groups, All N(H) groups
 At 1.5 times of:
  All C(H,H,H) groups
2.a Aromatic/amide H refined with riding coordinates:
 N3(H3), N6(H6), C3(H3a), C4(H4), C6(H6a), C7(H7), C10(H10), C11(H11),
 C12(H12), C14(H14), C15(H15), C18(H18), C19(H19), C20(H20), C23(H23), C24(H24),
  C26(H26), C27(H27), C30(H30), C31(H31), C32(H32), C34(H34), C35(H35),
 C38(H38), C39(H39), C40(H40), N9(H9), N12(H12a), C43(H43), C44(H44), C46(H46),
 C47(H47), C50(H50), C51(H51), C52(H52), C54(H54), C55(H55), C58(H58), C59(H59),
  C60(H60), C63(H63), C64(H64), C66(H66), C67(H67), C70(H70), C71(H71),
 C72(H72), C74(H74), C75(H75), C78(H78), C79(H79), C80(H80)
2.b Idealised Me refined as rotating group:
 C1(H1a,H1b,H1c), C21(H21a,H21b,H21c), C41(H41a,H41b,H41c), C61(H61a,H61b,H61c)
;
_olex2_submission_special_instructions 'No special instructions were received'
_oxdiff_exptl_absorpt_empirical_details
;
Empirical correction (ABSPACK) includes:
- Absorption correction using spherical harmonics
- Frame scaling
- Detector area scaling
;

loop_
_space_group_symop_id
_space_group_symop_operation_xyz
1 x,y,z
2 -x,y,-z+1/2
3 -x,-y,-z
4 x,-y,z-1/2
5 x+1/2,y+1/2,z
6 -x+1/2,y+1/2,-z+1/2
7 -x+1/2,-y+1/2,-z
8 x+1/2,-y+1/2,z-1/2

loop_
_atom_site_label
_atom_site_type_symbol
_atom_site_fract_x
_atom_site_fract_y
_atom_site_fract_z
_atom_site_U_iso_or_equiv
_atom_site_adp_type
_atom_site_occupancy
_atom_site_refinement_flags_posn
Zn1 Zn 0.420582(8) 0.49607(2) 0.578923(8) 0.02354(9) Uani 1.000000 .
N1 N 0.43593(6) 0.62596(16) 0.54998(6) 0.0251(4) Uani 1.000000 .
N2 N 0.37060(6) 0.56042(15) 0.60453(5) 0.0230(4) Uani 1.000000 .
N3 N 0.37819(7) 0.34962(17) 0.64740(6) 0.0332(5) Uani 1.000000 .
H3 H 0.40164(7) 0.36660(17) 0.63657(6) 0.0398(6) Uiso 1.000000 R
N4 N 0.41531(6) 0.36427(16) 0.54742(6) 0.0268(4) Uani 1.000000 .
N5 N 0.46086(6) 0.43685(15) 0.61956(6) 0.0238(4) Uani 1.000000 .
N6 N 0.43874(6) 0.64790(16) 0.65744(6) 0.0296(5) Uani 1.000000 .
H6 H 0.41971(6) 0.62980(16) 0.63986(6) 0.0355(5) Uiso 1.000000 R
C1 C 0.31689(11) 1.1791(2) 0.56409(10) 0.0523(9) Uani 1.000000 .
H1a H 0.2952(5) 1.1902(5) 0.5835(5) 0.0784(13) Uiso 1.000000 GR
H1b H 0.3397(2) 1.2276(2) 0.5702(7) 0.0784(13) Uiso 1.000000 GR
H1c H 0.3063(6) 1.1939(6) 0.5371(2) 0.0784(13) Uiso 1.000000 GR
C2 C 0.33155(8) 1.0642(2) 0.56639(8) 0.0357(6) Uani 1.000000 .
C3 C 0.33457(10) 1.0009(2) 0.53241(9) 0.0429(7) Uani 1.000000 .
H3a H 0.32636(10) 1.0295(2) 0.50724(9) 0.0515(9) Uiso 1.000000 R
C4 C 0.34932(9) 0.8969(2) 0.53453(8) 0.0368(6) Uani 1.000000 .
H4 H 0.35113(9) 0.8556(2) 0.51077(8) 0.0441(7) Uiso 1.000000 R
C5 C 0.36153(7) 0.85190(19) 0.57077(7) 0.0266(5) Uani 1.000000 .
C6 C 0.34317(8) 1.0187(2) 0.60279(8) 0.0342(6) Uani 1.000000 .
H6a H 0.34127(8) 1.0600(2) 0.62655(8) 0.0410(7) Uiso 1.000000 R
C7 C 0.35747(8) 0.9142(2) 0.60495(8) 0.0313(5) Uani 1.000000 .
H7 H 0.36463(8) 0.8845(2) 0.63025(8) 0.0376(7) Uiso 1.000000 R
C8 C 0.37894(7) 0.74083(19) 0.57299(7) 0.0237(5) Uani 1.000000 .
C9 C 0.41617(7) 0.72476(19) 0.55287(7) 0.0241(5) Uani 1.000000 .
C10 C 0.43990(8) 0.8023(2) 0.53246(7) 0.0306(5) Uani 1.000000 .
H10 H 0.43383(8) 0.8765(2) 0.52971(7) 0.0367(7) Uiso 1.000000 R
C11 C 0.47347(8) 0.7496(2) 0.51734(8) 0.0358(6) Uani 1.000000 .
H11 H 0.49480(8) 0.7803(2) 0.50217(8) 0.0430(7) Uiso 1.000000 R
C12 C 0.46978(7) 0.6423(2) 0.52884(7) 0.0306(5) Uani 1.000000 .
H12 H 0.48888(7) 0.5878(2) 0.52246(7) 0.0367(6) Uiso 1.000000 R
C13 C 0.35718(7) 0.66525(18) 0.59514(7) 0.0240(5) Uani 1.000000 .
C14 C 0.31811(7) 0.6800(2) 0.61232(8) 0.0310(6) Uani 1.000000 .
H14 H 0.30191(7) 0.7431(2) 0.61053(8) 0.0371(7) Uiso 1.000000 R
C15 C 0.30792(8) 0.5883(2) 0.63176(8) 0.0334(6) Uani 1.000000 .
H15 H 0.28339(8) 0.5751(2) 0.64576(8) 0.0400(7) Uiso 1.000000 R
C16 C 0.34100(7) 0.51578(19) 0.62711(7) 0.0265(5) Uani 1.000000 .
C17 C 0.34375(7) 0.41095(19) 0.64553(7) 0.0278(5) Uani 1.000000 .
C18 C 0.31436(9) 0.3556(2) 0.66584(10) 0.0500(8) Uani 1.000000 .
H18 H 0.28698(9) 0.3782(2) 0.66961(10) 0.0599(10) Uiso 1.000000 R
C19 C 0.33178(9) 0.2600(2) 0.68006(9) 0.0450(7) Uani 1.000000 .
H19 H 0.31842(9) 0.2061(2) 0.69510(9) 0.0540(9) Uiso 1.000000 R
C20 C 0.37105(8) 0.2586(2) 0.66839(8) 0.0346(6) Uani 1.000000 .
H20 H 0.39036(8) 0.2035(2) 0.67393(8) 0.0416(7) Uiso 1.000000 R
C21 C 0.53234(11) -0.1737(2) 0.60604(11) 0.0553(9) Uani 1.000000 .
H21a H 0.5534(5) -0.1862(7) 0.5860(5) 0.0830(13) Uiso 1.000000 GR
H21b H 0.5445(7) -0.1801(7) 0.6329(3) 0.0830(13) Uiso 1.000000 GR
H21c H 0.51055(17) -0.2270(3) 0.6028(7) 0.0830(13) Uiso 1.000000 GR
C22 C 0.51479(9) -0.0626(2) 0.60060(8) 0.0383(6) Uani 1.000000 .
C23 C 0.53716(9) 0.0206(2) 0.58473(9) 0.0415(7) Uani 1.000000 .
H23 H 0.56417(9) 0.0071(2) 0.57607(9) 0.0498(8) Uiso 1.000000 R
C24 C 0.52121(8) 0.1238(2) 0.58106(8) 0.0387(6) Uani 1.000000 .
H24 H 0.53753(8) 0.1800(2) 0.57062(8) 0.0464(8) Uiso 1.000000 R
C25 C 0.48154(7) 0.1446(2) 0.59266(7) 0.0285(5) Uani 1.000000 .
C26 C 0.45854(9) 0.0608(2) 0.60745(10) 0.0447(7) Uani 1.000000 .
H26 H 0.43107(9) 0.0734(2) 0.61492(10) 0.0536(8) Uiso 1.000000 R
C27 C 0.47493(9) -0.0408(2) 0.61151(10) 0.0490(8) Uani 1.000000 .
H27 H 0.45859(9) -0.0969(2) 0.62196(10) 0.0588(9) Uiso 1.000000 R
C28 C 0.46317(7) 0.25436(19) 0.58843(7) 0.0261(5) Uani 1.000000 .
C29 C 0.43519(7) 0.26811(19) 0.55628(7) 0.0254(5) Uani 1.000000 .
C30 C 0.42460(8) 0.1918(2) 0.52640(8) 0.0317(6) Uani 1.000000 .
H30 H 0.43364(8) 0.1194(2) 0.52512(8) 0.0381(7) Uiso 1.000000 R
C31 C 0.39868(8) 0.2426(2) 0.49955(8) 0.0363(6) Uani 1.000000 .
H31 H 0.38647(8) 0.2122(2) 0.47623(8) 0.0436(7) Uiso 1.000000 R
C32 C 0.39396(8) 0.3474(2) 0.51350(7) 0.0336(6) Uani 1.000000 .
H32 H 0.37762(8) 0.4003(2) 0.50053(7) 0.0403(7) Uiso 1.000000 R
C33 C 0.47577(7) 0.33097(19) 0.61655(7) 0.0256(5) Uani 1.000000 .
C34 C 0.50515(7) 0.3144(2) 0.64799(8) 0.0304(5) Uani 1.000000 .
H34 H 0.51970(7) 0.2499(2) 0.65328(8) 0.0364(7) Uiso 1.000000 R
C35 C 0.50850(7) 0.4075(2) 0.66895(7) 0.0309(5) Uani 1.000000 .
H35 H 0.52616(7) 0.4206(2) 0.69121(7) 0.0370(7) Uiso 1.000000 R
C36 C 0.48049(7) 0.48183(19) 0.65119(7) 0.0255(5) Uani 1.000000 .
C37 C 0.47274(7) 0.5872(2) 0.66693(7) 0.0277(5) Uani 1.000000 .
C38 C 0.49483(8) 0.6449(2) 0.69546(8) 0.0386(6) Uani 1.000000 .
H38 H 0.51984(8) 0.6237(2) 0.70783(8) 0.0464(8) Uiso 1.000000 R
C39 C 0.47343(10) 0.7405(2) 0.70266(9) 0.0471(7) Uani 1.000000 .
H39 H 0.48155(10) 0.7958(2) 0.72064(9) 0.0565(9) Uiso 1.000000 R
C40 C 0.43899(9) 0.7399(2) 0.67931(8) 0.0386(6) Uani 1.000000 .
H40 H 0.41868(9) 0.7943(2) 0.67845(8) 0.0463(8) Uiso 1.000000 R
Zn2 Zn 0.329128(8) 0.32005(2) 0.823265(8) 0.02423(9) Uani 1.000000 .
N7 N 0.29801(6) 0.45422(17) 0.82694(6) 0.0286(4) Uani 1.000000 .
N8 N 0.37297(6) 0.37856(15) 0.78739(5) 0.0231(4) Uani 1.000000 .
N9 N 0.41007(6) 0.16784(16) 0.81237(6) 0.0279(4) Uani 1.000000 .
H9 H 0.39199(6) 0.18799(16) 0.83005(6) 0.0334(5) Uiso 1.000000 R
N10 N 0.30216(6) 0.18706(16) 0.80585(6) 0.0264(4) Uani 1.000000 .
N11 N 0.35256(6) 0.26038(16) 0.87506(6) 0.0245(4) Uani 1.000000 .
N12 N 0.39718(7) 0.47321(17) 0.87114(6) 0.0332(5) Uani 1.000000 .
H12a H 0.38624(7) 0.45916(17) 0.84754(6) 0.0398(6) Uiso 1.000000 R
C41 C 0.36310(11) 0.9914(2) 0.71795(10) 0.0502(8) Uani 1.000000 .
H41a H 0.3888(4) 0.9959(6) 0.7034(6) 0.0753(12) Uiso 1.000000 GR
H41b H 0.3403(4) 1.0082(7) 0.6998(5) 0.0753(12) Uiso 1.000000 GR
H41c H 0.3636(7) 1.0428(3) 0.74010(11) 0.0753(12) Uiso 1.000000 GR
C42 C 0.35795(9) 0.8796(2) 0.73416(8) 0.0356(6) Uani 1.000000 .
C43 C 0.32962(9) 0.8100(2) 0.71827(9) 0.0472(8) Uani 1.000000 .
H43 H 0.31288(9) 0.8327(2) 0.69644(9) 0.0566(9) Uiso 1.000000 R
C44 C 0.32480(9) 0.7067(2) 0.73338(9) 0.0434(7) Uani 1.000000 .
H44 H 0.30508(9) 0.6601(2) 0.72158(9) 0.0521(8) Uiso 1.000000 R
C45 C 0.34824(7) 0.67139(19) 0.76515(7) 0.0273(5) Uani 1.000000 .
C46 C 0.37784(11) 0.7396(2) 0.78036(9) 0.0542(9) Uani 1.000000 .
H46 H 0.39519(11) 0.7158(2) 0.80158(9) 0.0650(11) Uiso 1.000000 R
C47 C 0.38265(12) 0.8424(2) 0.76514(9) 0.0574(9) Uani 1.000000 .
H47 H 0.40319(12) 0.8879(2) 0.77615(9) 0.0689(11) Uiso 1.000000 R
C48 C 0.34258(7) 0.56150(19) 0.78265(7) 0.0253(5) Uani 1.000000 .
C49 C 0.30946(7) 0.55020(19) 0.80925(7) 0.0257(5) Uani 1.000000 .
C50 C 0.28227(8) 0.6308(2) 0.82157(7) 0.0315(6) Uani 1.000000 .
H50 H 0.28295(8) 0.7042(2) 0.81399(7) 0.0378(7) Uiso 1.000000 R
C51 C 0.25456(8) 0.5838(2) 0.84657(8) 0.0374(6) Uani 1.000000 .
H51 H 0.23258(8) 0.6183(2) 0.85961(8) 0.0449(7) Uiso 1.000000 R
C52 C 0.26508(8) 0.4756(2) 0.84902(8) 0.0356(6) Uani 1.000000 .
H52 H 0.25083(8) 0.4239(2) 0.86430(8) 0.0427(7) Uiso 1.000000 R
C53 C 0.37050(7) 0.48339(19) 0.77164(7) 0.0248(5) Uani 1.000000 .
C54 C 0.40197(8) 0.4952(2) 0.74274(7) 0.0288(5) Uani 1.000000 .
H54 H 0.40739(8) 0.5579(2) 0.72756(7) 0.0346(6) Uiso 1.000000 R
C55 C 0.42269(7) 0.4011(2) 0.74088(7) 0.0293(5) Uani 1.000000 .
H55 H 0.44498(7) 0.3854(2) 0.72400(7) 0.0352(6) Uiso 1.000000 R
C56 C 0.40469(7) 0.33016(19) 0.76906(7) 0.0243(5) Uani 1.000000 .
C57 C 0.41998(7) 0.22485(19) 0.77862(7) 0.0254(5) Uani 1.000000 .
C58 C 0.44904(8) 0.1653(2) 0.75894(8) 0.0361(6) Uani 1.000000 .
H58 H 0.46167(8) 0.1838(2) 0.73452(8) 0.0433(7) Uiso 1.000000 R
C59 C 0.45653(8) 0.0721(2) 0.78166(9) 0.0407(6) Uani 1.000000 .
H59 H 0.47516(8) 0.0164(2) 0.77534(9) 0.0489(8) Uiso 1.000000 R
C60 C 0.43227(8) 0.0761(2) 0.81433(8) 0.0319(6) Uani 1.000000 .
H60 H 0.43110(8) 0.0238(2) 0.83491(8) 0.0383(7) Uiso 1.000000 R
C61 C 0.30799(14) -0.3430(3) 0.93854(13) 0.0834(15) Uani 1.000000 .
H61a H 0.3026(10) -0.3351(3) 0.9671(3) 0.125(2) Uiso 1.000000 GR
H61b H 0.2856(7) -0.3829(10) 0.9257(7) 0.125(2) Uiso 1.000000 GR
H61c H 0.3336(4) -0.3822(10) 0.9351(9) 0.125(2) Uiso 1.000000 GR
C62 C 0.31134(11) -0.2332(2) 0.91956(11) 0.0557(9) Uani 1.000000 .
C63 C 0.28481(12) -0.1505(3) 0.93004(11) 0.0649(10) Uani 1.000000 .
H63 H 0.26441(12) -0.1632(3) 0.94936(11) 0.0779(12) Uiso 1.000000 R
C64 C 0.28792(10) -0.0490(3) 0.91242(10) 0.0527(8) Uani 1.000000 .
H64 H 0.26971(10) 0.0066(3) 0.91990(10) 0.0632(10) Uiso 1.000000 R
C65 C 0.31739(8) -0.0293(2) 0.88416(8) 0.0324(6) Uani 1.000000 .
C66 C 0.34333(11) -0.1117(3) 0.87439(12) 0.0604(9) Uani 1.000000 .
H66 H 0.36380(11) -0.0998(3) 0.85507(12) 0.0725(11) Uiso 1.000000 R
C67 C 0.34022(13) -0.2118(3) 0.89214(13) 0.0697(11) Uani 1.000000 .
H67 H 0.35879(13) -0.2668(3) 0.88489(13) 0.0836(13) Uiso 1.000000 R
C68 C 0.32144(7) 0.07908(19) 0.86539(7) 0.0257(5) Uani 1.000000 .
C69 C 0.30429(7) 0.09039(19) 0.82670(7) 0.0255(5) Uani 1.000000 .
C70 C 0.28535(7) 0.0095(2) 0.80287(8) 0.0301(5) Uani 1.000000 .
H70 H 0.28259(7) -0.0642(2) 0.80961(8) 0.0361(7) Uiso 1.000000 R
C71 C 0.27184(8) 0.0577(2) 0.76837(8) 0.0338(6) Uani 1.000000 .
H71 H 0.25792(8) 0.0241(2) 0.74665(8) 0.0406(7) Uiso 1.000000 R
C72 C 0.28250(8) 0.1659(2) 0.77129(8) 0.0319(6) Uani 1.000000 .
H72 H 0.27657(8) 0.2179(2) 0.75130(8) 0.0383(7) Uiso 1.000000 R
C73 C 0.34227(7) 0.15647(19) 0.88801(7) 0.0263(5) Uani 1.000000 .
C74 C 0.35913(8) 0.1410(2) 0.92700(7) 0.0309(5) Uani 1.000000 .
H74 H 0.35699(8) 0.0779(2) 0.94272(7) 0.0371(7) Uiso 1.000000 R
C75 C 0.37888(8) 0.2330(2) 0.93778(7) 0.0306(5) Uani 1.000000 .
H75 H 0.39264(8) 0.2462(2) 0.96248(7) 0.0368(7) Uiso 1.000000 R
C76 C 0.37503(7) 0.30531(19) 0.90509(7) 0.0258(5) Uani 1.000000 .
C77 C 0.39444(7) 0.40877(19) 0.90410(7) 0.0259(5) Uani 1.000000 .
C78 C 0.41563(9) 0.4601(2) 0.93449(8) 0.0420(7) Uani 1.000000 .
H78 H 0.41913(9) 0.4345(2) 0.96106(8) 0.0504(8) Uiso 1.000000 R
C79 C 0.43107(9) 0.5563(2) 0.91934(9) 0.0421(7) Uani 1.000000 .
H79 H 0.44683(9) 0.6078(2) 0.93371(9) 0.0505(8) Uiso 1.000000 R
C80 C 0.41940(8) 0.5624(2) 0.88043(8) 0.0348(6) Uani 1.000000 .
H80 H 0.42565(8) 0.6192(2) 0.86262(8) 0.0418(7) Uiso 1.000000 R

loop_
_atom_site_aniso_label
_atom_site_aniso_U_11
_atom_site_aniso_U_22
_atom_site_aniso_U_33
_atom_site_aniso_U_12
_atom_site_aniso_U_13
_atom_site_aniso_U_23
Zn1 0.02545(15) 0.02083(16) 0.02434(15) 0.00355(10) 0.00004(11) 0.00184(10)
N1 0.0282(10) 0.0232(10) 0.0239(10) 0.0022(8) 0.0028(8) 0.0018(8)
N2 0.0243(10) 0.0200(10) 0.0246(10) 0.0007(8) 0.0011(8) 0.0025(8)
N3 0.0317(11) 0.0303(12) 0.0377(12) -0.0010(9) 0.0047(9) 0.0104(10)
N4 0.0300(10) 0.0223(10) 0.0280(10) 0.0032(8) -0.0019(8) 0.0014(8)
N5 0.0227(9) 0.0208(10) 0.0278(10) 0.0013(8) 0.0001(8) 0.0023(8)
N6 0.0341(11) 0.0278(11) 0.0268(10) 0.0037(9) -0.0042(8) -0.0012(9)
C1 0.065(2) 0.0299(16) 0.062(2) 0.0175(14) 0.0252(17) 0.0147(14)
C2 0.0365(14) 0.0252(14) 0.0459(15) 0.0051(11) 0.0138(12) 0.0075(12)
C3 0.0565(18) 0.0380(17) 0.0344(15) 0.0163(13) 0.0071(13) 0.0132(12)
C4 0.0527(16) 0.0302(14) 0.0275(13) 0.0108(12) 0.0036(11) 0.0028(11)
C5 0.0262(12) 0.0223(12) 0.0314(13) 0.0005(10) 0.0017(10) 0.0042(10)
C6 0.0358(14) 0.0277(14) 0.0390(15) 0.0045(11) 0.0042(11) -0.0027(11)
C7 0.0340(13) 0.0273(13) 0.0326(13) 0.0028(10) -0.0016(10) 0.0016(11)
C8 0.0275(12) 0.0228(12) 0.0209(11) 0.0017(9) -0.0029(9) -0.0002(9)
C9 0.0289(12) 0.0221(12) 0.0213(11) -0.0006(10) -0.0013(9) 0.0027(9)
C10 0.0360(13) 0.0266(13) 0.0292(13) -0.0027(11) 0.0008(10) 0.0040(10)
C11 0.0324(13) 0.0429(16) 0.0323(13) -0.0065(12) 0.0068(11) 0.0047(12)
C12 0.0282(12) 0.0366(15) 0.0270(12) 0.0029(11) 0.0046(10) -0.0000(11)
C13 0.0260(12) 0.0207(12) 0.0253(11) 0.0017(9) -0.0023(9) 0.0009(9)
C14 0.0282(13) 0.0252(13) 0.0396(14) 0.0050(10) 0.0033(10) 0.0007(11)
C15 0.0270(12) 0.0300(14) 0.0435(15) 0.0006(10) 0.0108(11) 0.0017(12)
C16 0.0273(12) 0.0248(13) 0.0274(12) -0.0041(10) 0.0013(10) 0.0004(10)
C17 0.0311(12) 0.0228(12) 0.0296(12) -0.0013(10) 0.0044(10) -0.0007(10)
C18 0.0453(17) 0.0331(16) 0.072(2) 0.0046(13) 0.0302(15) 0.0131(15)
C19 0.0572(18) 0.0284(15) 0.0501(17) -0.0033(13) 0.0211(14) 0.0095(13)
C20 0.0433(15) 0.0238(13) 0.0367(14) -0.0006(11) -0.0003(11) 0.0074(11)
C21 0.065(2) 0.0309(16) 0.070(2) 0.0155(15) -0.0149(17) -0.0072(15)
C22 0.0453(16) 0.0265(14) 0.0426(15) 0.0098(12) -0.0110(12) -0.0074(12)
C23 0.0397(15) 0.0435(17) 0.0415(15) 0.0192(13) 0.0060(12) 0.0001(13)
C24 0.0363(14) 0.0362(15) 0.0436(15) 0.0083(12) 0.0078(12) 0.0082(12)
C25 0.0305(12) 0.0234(13) 0.0317(13) 0.0048(10) -0.0023(10) -0.0018(10)
C26 0.0351(15) 0.0282(15) 0.071(2) 0.0021(12) 0.0091(14) 0.0047(14)
C27 0.0471(17) 0.0253(15) 0.075(2) -0.0002(13) 0.0041(15) 0.0074(15)
C28 0.0223(11) 0.0239(12) 0.0323(13) 0.0022(9) 0.0049(9) 0.0030(10)
C29 0.0235(11) 0.0228(12) 0.0301(12) 0.0029(9) 0.0049(9) 0.0013(10)
C30 0.0306(13) 0.0271(13) 0.0376(14) 0.0005(10) 0.0025(11) -0.0052(11)
C31 0.0409(15) 0.0372(15) 0.0306(13) 0.0010(12) -0.0043(11) -0.0060(12)
C32 0.0374(14) 0.0320(14) 0.0311(13) 0.0039(11) -0.0058(11) 0.0012(11)
C33 0.0232(11) 0.0232(12) 0.0305(12) 0.0023(9) 0.0014(9) 0.0038(10)
C34 0.0272(12) 0.0275(14) 0.0363(14) 0.0054(10) -0.0023(10) 0.0058(11)
C35 0.0280(12) 0.0334(14) 0.0310(13) 0.0030(10) -0.0066(10) 0.0020(11)
C36 0.0243(12) 0.0266(13) 0.0256(12) -0.0006(10) 0.0016(9) 0.0031(10)
C37 0.0297(12) 0.0279(13) 0.0253(12) 0.0012(10) -0.0015(9) 0.0031(10)
C38 0.0391(15) 0.0408(16) 0.0356(14) 0.0016(12) -0.0120(11) -0.0056(12)
C39 0.0590(19) 0.0375(17) 0.0443(16) 0.0034(14) -0.0134(14) -0.0159(13)
C40 0.0525(17) 0.0288(14) 0.0343(14) 0.0094(12) -0.0056(12) -0.0041(11)
Zn2 0.02527(15) 0.02248(16) 0.02492(15) -0.00337(10) -0.00016(11) 0.00326(11)
N7 0.0254(10) 0.0284(11) 0.0319(11) -0.0021(8) 0.0018(8) 0.0013(9)
N8 0.0259(10) 0.0219(10) 0.0216(9) -0.0018(8) 0.0003(8) 0.0023(8)
N9 0.0289(10) 0.0240(11) 0.0308(11) -0.0010(8) 0.0032(8) 0.0015(9)
N10 0.0254(10) 0.0277(11) 0.0261(10) -0.0036(8) 0.0002(8) 0.0010(8)
N11 0.0280(10) 0.0230(10) 0.0226(10) -0.0047(8) -0.0001(8) 0.0006(8)
N12 0.0409(12) 0.0305(12) 0.0279(11) -0.0116(10) -0.0065(9) 0.0032(9)
C41 0.071(2) 0.0278(16) 0.0523(19) 0.0070(14) 0.0149(16) 0.0118(13)
C42 0.0503(16) 0.0229(13) 0.0339(14) 0.0057(12) 0.0104(12) 0.0036(11)
C43 0.0435(16) 0.0466(18) 0.0510(18) -0.0007(13) -0.0111(13) 0.0253(14)
C44 0.0400(15) 0.0421(17) 0.0478(17) -0.0115(13) -0.0116(13) 0.0172(14)
C45 0.0324(13) 0.0224(12) 0.0269(12) 0.0010(10) 0.0015(10) 0.0027(10)
C46 0.083(2) 0.0361(17) 0.0430(17) -0.0174(16) -0.0286(16) 0.0111(14)
C47 0.095(3) 0.0319(16) 0.0448(17) -0.0229(17) -0.0177(17) 0.0044(14)
C48 0.0291(12) 0.0239(12) 0.0228(11) -0.0030(10) -0.0044(9) -0.0003(9)
C49 0.0275(12) 0.0248(13) 0.0245(12) -0.0009(10) -0.0042(9) -0.0005(10)
C50 0.0342(13) 0.0279(14) 0.0324(13) 0.0036(11) -0.0039(10) -0.0016(11)
C51 0.0347(14) 0.0381(16) 0.0395(15) 0.0054(12) 0.0044(11) -0.0078(12)
C52 0.0295(13) 0.0402(16) 0.0372(14) -0.0016(11) 0.0058(11) 0.0017(12)
C53 0.0317(12) 0.0226(12) 0.0199(11) -0.0045(10) -0.0026(9) 0.0041(9)
C54 0.0350(13) 0.0272(14) 0.0244(12) -0.0048(10) 0.0021(10) 0.0058(10)
C55 0.0316(13) 0.0311(14) 0.0253(12) -0.0011(10) 0.0057(10) 0.0006(10)
C56 0.0257(12) 0.0259(12) 0.0213(11) -0.0028(9) -0.0017(9) -0.0014(9)
C57 0.0238(11) 0.0261(13) 0.0260(12) -0.0028(10) -0.0010(9) 0.0000(10)
C58 0.0348(14) 0.0355(15) 0.0382(15) 0.0046(11) 0.0083(11) 0.0024(12)
C59 0.0388(15) 0.0314(15) 0.0522(17) 0.0121(12) 0.0049(13) 0.0009(13)
C60 0.0334(13) 0.0220(13) 0.0402(14) 0.0005(10) -0.0031(11) 0.0040(11)
C61 0.107(3) 0.042(2) 0.099(3) -0.030(2) -0.062(3) 0.035(2)
C62 0.068(2) 0.0310(17) 0.067(2) -0.0185(15) -0.0417(18) 0.0160(15)
C63 0.070(2) 0.057(2) 0.068(2) -0.0266(19) -0.0063(18) 0.0296(19)
C64 0.0513(18) 0.0423(18) 0.064(2) -0.0076(15) 0.0046(15) 0.0207(16)
C65 0.0378(14) 0.0258(13) 0.0333(13) -0.0087(11) -0.0090(11) 0.0037(11)
C66 0.065(2) 0.0311(17) 0.086(3) 0.0055(15) 0.0133(19) 0.0061(17)
C67 0.082(3) 0.0302(18) 0.096(3) 0.0065(17) -0.005(2) 0.0110(19)
C68 0.0256(12) 0.0217(12) 0.0299(12) -0.0041(9) 0.0039(9) 0.0021(10)
C69 0.0221(11) 0.0247(12) 0.0297(12) -0.0033(9) 0.0003(9) -0.0003(10)
C70 0.0277(12) 0.0254(13) 0.0371(14) -0.0039(10) -0.0011(10) -0.0037(11)
C71 0.0345(13) 0.0352(15) 0.0315(13) -0.0014(11) -0.0060(10) -0.0064(11)
C72 0.0316(13) 0.0334(14) 0.0306(13) -0.0016(11) -0.0035(10) 0.0021(11)
C73 0.0306(12) 0.0240(12) 0.0244(12) -0.0037(10) 0.0022(9) 0.0036(10)
C74 0.0387(14) 0.0276(13) 0.0264(12) -0.0050(11) -0.0011(10) 0.0069(10)
C75 0.0394(14) 0.0293(14) 0.0231(12) -0.0054(11) -0.0042(10) 0.0020(10)
C76 0.0265(12) 0.0258(13) 0.0252(12) -0.0018(10) 0.0009(9) -0.0015(10)
C77 0.0279(12) 0.0234(12) 0.0264(12) -0.0009(10) -0.0005(9) -0.0005(10)
C78 0.0591(18) 0.0346(15) 0.0318(14) -0.0123(13) -0.0141(13) 0.0024(12)
C79 0.0513(17) 0.0297(15) 0.0450(16) -0.0131(13) -0.0126(13) -0.0029(12)
C80 0.0402(14) 0.0240(13) 0.0400(14) -0.0093(11) -0.0024(11) 0.0026(11)

loop_
_atom_type_symbol
_atom_type_scat_dispersion_real
_atom_type_scat_dispersion_imag
_atom_type_scat_Cromer_Mann_a1
_atom_type_scat_Cromer_Mann_a2
_atom_type_scat_Cromer_Mann_a3
_atom_type_scat_Cromer_Mann_a4
_atom_type_scat_Cromer_Mann_b1
_atom_type_scat_Cromer_Mann_b2
_atom_type_scat_Cromer_Mann_b3
_atom_type_scat_Cromer_Mann_b4
_atom_type_scat_Cromer_Mann_c
_atom_type_scat_source
_atom_type_scat_dispersion_source
C 0.00313 0.00162 2.31000 1.02000 1.58860 0.86500 20.84390 10.20750 0.56870 51.65120 0.21560 'International Tables Volume C Table 6.1.1.4 (pp. 500-502)' 'Brennan, Cowan, Rev. Sci. Instrum., 1992, 63, 850'
H 0.00000 0.00000 0.49300 0.32291 0.14019 0.04081 10.51090 26.12570 3.14236 57.79970 0.00304 'International Tables Volume C Table 6.1.1.4 (pp. 500-502)' 'Brennan, Cowan, Rev. Sci. Instrum., 1992, 63, 850'
N 0.00612 0.00332 12.21260 3.13220 2.01250 1.16630 0.00570 9.89330 28.99750 0.58260 -11.52900 'International Tables Volume C Table 6.1.1.4 (pp. 500-502)' 'Brennan, Cowan, Rev. Sci. Instrum., 1992, 63, 850'
Zn 0.29151 1.43825 14.07430 7.03180 5.16520 2.41000 3.26550 0.23330 10.31630 58.70970 1.30410 'International Tables Volume C Table 6.1.1.4 (pp. 500-502)' 'Brennan, Cowan, Rev. Sci. Instrum., 1992, 63, 850'

loop_
_geom_angle_atom_site_label_1
_geom_angle_atom_site_label_2
_geom_angle_atom_site_label_3
_geom_angle
_geom_angle_site_symmetry_1
_geom_angle_site_symmetry_3
_geom_angle_publ_flag
N2 Zn1 N1 95.56(8) . . ?
N4 Zn1 N1 116.68(8) . . ?
N4 Zn1 N2 119.68(8) . . ?
N5 Zn1 N1 117.76(8) . . ?
N5 Zn1 N2 112.56(7) . . ?
N5 Zn1 N4 96.16(8) . . ?
C9 N1 Zn1 124.99(15) . . ?
C12 N1 Zn1 127.48(17) . . ?
C12 N1 C9 106.9(2) . . ?
C13 N2 Zn1 121.54(15) . . ?
C16 N2 Zn1 131.44(16) . . ?
C16 N2 C13 106.31(19) . . ?
C17 N3 H3 124.94(13) . . ?
C20 N3 H3 124.94(15) . . ?
C20 N3 C17 110.1(2) . . ?
C29 N4 Zn1 124.75(16) . . ?
C32 N4 Zn1 128.90(17) . . ?
C32 N4 C29 106.3(2) . . ?
C33 N5 Zn1 121.11(15) . . ?
C36 N5 Zn1 132.35(16) . . ?
C36 N5 C33 106.43(19) . . ?
C37 N6 H6 125.06(13) . . ?
C40 N6 H6 125.06(14) . . ?
C40 N6 C37 109.9(2) . . ?
H1b C1 H1a 109.5 . . ?
H1c C1 H1a 109.5 . . ?
H1c C1 H1b 109.5 . . ?
C2 C1 H1a 109.5 . . ?
C2 C1 H1b 109.5 . . ?
C2 C1 H1c 109.5 . . ?
C3 C2 C1 121.5(3) . . ?
C6 C2 C1 120.8(3) . . ?
C6 C2 C3 117.6(2) . . ?
H3a C3 C2 119.38(15) . . ?
C4 C3 C2 121.2(3) . . ?
C4 C3 H3a 119.38(17) . . ?
H4 C4 C3 119.40(17) . . ?
C5 C4 C3 121.2(3) . . ?
C5 C4 H4 119.40(15) . . ?
C7 C5 C4 117.6(2) . . ?
C8 C5 C4 121.4(2) . . ?
C8 C5 C7 121.1(2) . . ?
H6a C6 C2 119.46(15) . . ?
C7 C6 C2 121.1(2) . . ?
C7 C6 H6a 119.46(16) . . ?
C6 C7 C5 121.2(2) . . ?
H7 C7 C5 119.39(14) . . ?
H7 C7 C6 119.39(16) . . ?
C9 C8 C5 115.9(2) . . ?
C13 C8 C5 116.8(2) . . ?
C13 C8 C9 127.3(2) . . ?
C8 C9 N1 124.2(2) . . ?
C10 C9 N1 108.0(2) . . ?
C10 C9 C8 127.8(2) . . ?
H10 C10 C9 126.39(14) . . ?
C11 C10 C9 107.2(2) . . ?
C11 C10 H10 126.39(15) . . ?
H11 C11 C10 126.83(15) . . ?
C12 C11 C10 106.3(2) . . ?
C12 C11 H11 126.83(15) . . ?
C11 C12 N1 111.5(2) . . ?
H12 C12 N1 124.24(14) . . ?
H12 C12 C11 124.24(15) . . ?
C8 C13 N2 125.5(2) . . ?
C14 C13 N2 107.9(2) . . ?
C14 C13 C8 126.5(2) . . ?
H14 C14 C13 125.86(14) . . ?
C15 C14 C13 108.3(2) . . ?
C15 C14 H14 125.86(14) . . ?
H15 C15 C14 126.59(14) . . ?
C16 C15 C14 106.8(2) . . ?
C16 C15 H15 126.59(14) . . ?
C15 C16 N2 110.6(2) . . ?
C17 C16 N2 124.5(2) . . ?
C17 C16 C15 124.8(2) . . ?
C16 C17 N3 124.9(2) . . ?
C18 C17 N3 106.3(2) . . ?
C18 C17 C16 128.7(2) . . ?
H18 C18 C17 125.94(16) . . ?
C19 C18 C17 108.1(3) . . ?
C19 C18 H18 125.94(16) . . ?
H19 C19 C18 126.37(16) . . ?
C20 C19 C18 107.3(2) . . ?
C20 C19 H19 126.37(16) . . ?
C19 C20 N3 108.2(2) . . ?
H20 C20 N3 125.91(15) . . ?
H20 C20 C19 125.91(16) . . ?
H21b C21 H21a 109.5 . . ?
H21c C21 H21a 109.5 . . ?
H21c C21 H21b 109.5 . . ?
C22 C21 H21a 109.5 . . ?
C22 C21 H21b 109.5 . . ?
C22 C21 H21c 109.5 . . ?
C23 C22 C21 122.2(3) . . ?
C27 C22 C21 120.4(3) . . ?
C27 C22 C23 117.4(2) . . ?
H23 C23 C22 119.08(16) . . ?
C24 C23 C22 121.8(3) . . ?
C24 C23 H23 119.08(17) . . ?
H24 C24 C23 120.02(17) . . ?
C25 C24 C23 120.0(3) . . ?
C25 C24 H24 120.02(16) . . ?
C26 C25 C24 118.5(2) . . ?
C28 C25 C24 121.3(2) . . ?
C28 C25 C26 120.2(2) . . ?
H26 C26 C25 119.53(15) . . ?
C27 C26 C25 120.9(3) . . ?
C27 C26 H26 119.53(17) . . ?
C26 C27 C22 121.3(3) . . ?
H27 C27 C22 119.36(17) . . ?
H27 C27 C26 119.36(17) . . ?
C29 C28 C25 115.9(2) . . ?
C33 C28 C25 116.4(2) . . ?
C33 C28 C29 127.6(2) . . ?
C28 C29 N4 124.2(2) . . ?
C30 C29 N4 108.6(2) . . ?
C30 C29 C28 127.1(2) . . ?
H30 C30 C29 126.50(14) . . ?
C31 C30 C29 107.0(2) . . ?
C31 C30 H30 126.50(15) . . ?
H31 C31 C30 126.82(15) . . ?
C32 C31 C30 106.4(2) . . ?
C32 C31 H31 126.82(15) . . ?
C31 C32 N4 111.8(2) . . ?
H32 C32 N4 124.12(14) . . ?
H32 C32 C31 124.12(15) . . ?
C28 C33 N5 126.0(2) . . ?
C34 C33 N5 108.2(2) . . ?
C34 C33 C28 125.8(2) . . ?
H34 C34 C33 126.14(14) . . ?
C35 C34 C33 107.7(2) . . ?
C35 C34 H34 126.14(14) . . ?
H35 C35 C34 126.49(14) . . ?
C36 C35 C34 107.0(2) . . ?
C36 C35 H35 126.49(14) . . ?
C35 C36 N5 110.6(2) . . ?
C37 C36 N5 125.5(2) . . ?
C37 C36 C35 123.8(2) . . ?
C36 C37 N6 124.2(2) . . ?
C38 C37 N6 106.5(2) . . ?
C38 C37 C36 129.2(2) . . ?
H38 C38 C37 126.23(15) . . ?
C39 C38 C37 107.5(2) . . ?
C39 C38 H38 126.23(16) . . ?
H39 C39 C38 126.02(16) . . ?
C40 C39 C38 108.0(2) . . ?
C40 C39 H39 126.02(17) . . ?
C39 C40 N6 108.1(2) . . ?
H40 C40 N6 125.94(14) . . ?
H40 C40 C39 125.94(17) . . ?
N8 Zn2 N7 95.96(8) . . ?
N10 Zn2 N7 120.43(8) . . ?
N10 Zn2 N8 116.66(8) . . ?
N11 Zn2 N7 116.70(8) . . ?
N11 Zn2 N8 112.17(7) . . ?
N11 Zn2 N10 96.13(8) . . ?
C49 N7 Zn2 124.29(16) . . ?
C52 N7 Zn2 128.73(18) . . ?
C52 N7 C49 106.7(2) . . ?
C53 N8 Zn2 121.24(15) . . ?
C56 N8 Zn2 131.60(16) . . ?
C56 N8 C53 106.45(19) . . ?
C57 N9 H9 125.00(13) . . ?
C60 N9 H9 125.00(14) . . ?
C60 N9 C57 110.0(2) . . ?
C69 N10 Zn2 124.25(15) . . ?
C72 N10 Zn2 129.07(17) . . ?
C72 N10 C69 106.3(2) . . ?
C73 N11 Zn2 120.76(15) . . ?
C76 N11 Zn2 132.52(16) . . ?
C76 N11 C73 106.32(19) . . ?
C77 N12 H12a 125.17(13) . . ?
C80 N12 H12a 125.17(14) . . ?
C80 N12 C77 109.7(2) . . ?
H41b C41 H41a 109.5 . . ?
H41c C41 H41a 109.5 . . ?
H41c C41 H41b 109.5 . . ?
C42 C41 H41a 109.5 . . ?
C42 C41 H41b 109.5 . . ?
C42 C41 H41c 109.5 . . ?
C43 C42 C41 121.7(3) . . ?
C47 C42 C41 120.8(3) . . ?
C47 C42 C43 117.5(2) . . ?
H43 C43 C42 119.21(16) . . ?
C44 C43 C42 121.6(3) . . ?
C44 C43 H43 119.21(17) . . ?
H44 C44 C43 119.61(17) . . ?
C45 C44 C43 120.8(3) . . ?
C45 C44 H44 119.61(16) . . ?
C46 C45 C44 118.0(2) . . ?
C48 C45 C44 121.5(2) . . ?
C48 C45 C46 120.5(2) . . ?
H46 C46 C45 119.48(16) . . ?
C47 C46 C45 121.0(3) . . ?
C47 C46 H46 119.48(19) . . ?
C46 C47 C42 121.0(3) . . ?
H47 C47 C42 119.50(17) . . ?
H47 C47 C46 119.50(19) . . ?
C49 C48 C45 115.8(2) . . ?
C53 C48 C45 116.8(2) . . ?
C53 C48 C49 127.5(2) . . ?
C48 C49 N7 124.5(2) . . ?
C50 C49 N7 108.3(2) . . ?
C50 C49 C48 127.2(2) . . ?
H50 C50 C49 126.26(15) . . ?
C51 C50 C49 107.5(2) . . ?
C51 C50 H50 126.26(16) . . ?
H51 C51 C50 126.78(16) . . ?
C52 C51 C50 106.4(2) . . ?
C52 C51 H51 126.78(15) . . ?
C51 C52 N7 111.1(2) . . ?
H52 C52 N7 124.45(15) . . ?
H52 C52 C51 124.45(15) . . ?
C48 C53 N8 125.8(2) . . ?
C54 C53 N8 108.1(2) . . ?
C54 C53 C48 126.2(2) . . ?
H54 C54 C53 126.05(14) . . ?
C55 C54 C53 107.9(2) . . ?
C55 C54 H54 126.05(14) . . ?
H55 C55 C54 126.46(14) . . ?
C56 C55 C54 107.1(2) . . ?
C56 C55 H55 126.46(14) . . ?
C55 C56 N8 110.5(2) . . ?
C57 C56 N8 124.9(2) . . ?
C57 C56 C55 124.5(2) . . ?
C56 C57 N9 124.6(2) . . ?
C58 C57 N9 106.6(2) . . ?
C58 C57 C56 128.6(2) . . ?
H58 C58 C57 126.23(15) . . ?
C59 C58 C57 107.5(2) . . ?
C59 C58 H58 126.23(16) . . ?
H59 C59 C58 126.14(16) . . ?
C60 C59 C58 107.7(2) . . ?
C60 C59 H59 126.14(16) . . ?
C59 C60 N9 108.1(2) . . ?
H60 C60 N9 125.94(14) . . ?
H60 C60 C59 125.94(16) . . ?
H61b C61 H61a 109.5 . . ?
H61c C61 H61a 109.5 . . ?
H61c C61 H61b 109.5 . . ?
C62 C61 H61a 109.5 . . ?
C62 C61 H61b 109.5 . . ?
C62 C61 H61c 109.5 . . ?
C63 C62 C61 120.9(4) . . ?
C67 C62 C61 121.2(4) . . ?
C67 C62 C63 117.9(3) . . ?
H63 C63 C62 119.6(2) . . ?
C64 C63 C62 120.8(3) . . ?
C64 C63 H63 119.6(2) . . ?
H64 C64 C63 119.9(2) . . ?
C65 C64 C63 120.3(3) . . ?
C65 C64 H64 119.86(18) . . ?
C66 C65 C64 118.0(3) . . ?
C68 C65 C64 121.0(3) . . ?
C68 C65 C66 121.0(3) . . ?
H66 C66 C65 119.31(18) . . ?
C67 C66 C65 121.4(3) . . ?
C67 C66 H66 119.3(2) . . ?
C66 C67 C62 121.6(4) . . ?
H67 C67 C62 119.2(2) . . ?
H67 C67 C66 119.2(2) . . ?
C69 C68 C65 116.0(2) . . ?
C73 C68 C65 116.2(2) . . ?
C73 C68 C69 127.8(2) . . ?
C68 C69 N10 124.2(2) . . ?
C70 C69 N10 108.3(2) . . ?
C70 C69 C68 127.4(2) . . ?
H70 C70 C69 126.46(14) . . ?
C71 C70 C69 107.1(2) . . ?
C71 C70 H70 126.46(15) . . ?
H71 C71 C70 126.63(15) . . ?
C72 C71 C70 106.7(2) . . ?
C72 C71 H71 126.63(15) . . ?
C71 C72 N10 111.5(2) . . ?
H72 C72 N10 124.24(14) . . ?
H72 C72 C71 124.24(15) . . ?
C68 C73 N11 125.8(2) . . ?
C74 C73 N11 108.4(2) . . ?
C74 C73 C68 125.7(2) . . ?
H74 C74 C73 126.11(14) . . ?
C75 C74 C73 107.8(2) . . ?
C75 C74 H74 126.11(14) . . ?
H75 C75 C74 126.46(14) . . ?
C76 C75 C74 107.1(2) . . ?
C76 C75 H75 126.46(14) . . ?
C75 C76 N11 110.4(2) . . ?
C77 C76 N11 126.0(2) . . ?
C77 C76 C75 123.5(2) . . ?
C76 C77 N12 125.4(2) . . ?
C78 C77 N12 106.5(2) . . ?
C78 C77 C76 128.0(2) . . ?
H78 C78 C77 125.95(15) . . ?
C79 C78 C77 108.1(2) . . ?
C79 C78 H78 125.95(16) . . ?
H79 C79 C78 126.32(16) . . ?
C80 C79 C78 107.4(2) . . ?
C80 C79 H79 126.32(16) . . ?
C79 C80 N12 108.4(2) . . ?
H80 C80 N12 125.80(14) . . ?
H80 C80 C79 125.80(16) . . ?

loop_
_geom_bond_atom_site_label_1
_geom_bond_atom_site_label_2
_geom_bond_distance
_geom_bond_site_symmetry_2
_geom_bond_publ_flag
Zn1 N1 1.9564(19) . ?
Zn1 N2 2.0248(19) . ?
Zn1 N4 1.958(2) . ?
Zn1 N5 2.0200(18) . ?
N1 C9 1.395(3) . ?
N1 C12 1.340(3) . ?
N2 C13 1.413(3) . ?
N2 C16 1.357(3) . ?
N3 H3 0.8800 . ?
N3 C17 1.363(3) . ?
N3 C20 1.356(3) . ?
N4 C29 1.394(3) . ?
N4 C32 1.341(3) . ?
N5 C33 1.411(3) . ?
N5 C36 1.352(3) . ?
N6 H6 0.8800 . ?
N6 C37 1.379(3) . ?
N6 C40 1.361(3) . ?
C1 H1a 0.9800 . ?
C1 H1b 0.9800 . ?
C1 H1c 0.9800 . ?
C1 C2 1.512(4) . ?
C2 C3 1.389(4) . ?
C2 C6 1.391(4) . ?
C3 H3a 0.9500 . ?
C3 C4 1.385(4) . ?
C4 H4 0.9500 . ?
C4 C5 1.390(3) . ?
C5 C7 1.391(4) . ?
C5 C8 1.499(3) . ?
C6 H6a 0.9500 . ?
C6 C7 1.386(4) . ?
C7 H7 0.9500 . ?
C8 C9 1.416(3) . ?
C8 C13 1.401(3) . ?
C9 C10 1.422(3) . ?
C10 H10 0.9500 . ?
C10 C11 1.383(4) . ?
C11 H11 0.9500 . ?
C11 C12 1.398(4) . ?
C12 H12 0.9500 . ?
C13 C14 1.422(3) . ?
C14 H14 0.9500 . ?
C14 C15 1.360(4) . ?
C15 H15 0.9500 . ?
C15 C16 1.421(3) . ?
C16 C17 1.447(3) . ?
C17 C18 1.373(4) . ?
C18 H18 0.9500 . ?
C18 C19 1.402(4) . ?
C19 H19 0.9500 . ?
C19 C20 1.350(4) . ?
C20 H20 0.9500 . ?
C21 H21a 0.9800 . ?
C21 H21b 0.9800 . ?
C21 H21c 0.9800 . ?
C21 C22 1.510(4) . ?
C22 C23 1.381(4) . ?
C22 C27 1.387(4) . ?
C23 H23 0.9500 . ?
C23 C24 1.393(4) . ?
C24 H24 0.9500 . ?
C24 C25 1.386(4) . ?
C25 C26 1.383(4) . ?
C25 C28 1.501(3) . ?
C26 H26 0.9500 . ?
C26 C27 1.382(4) . ?
C27 H27 0.9500 . ?
C28 C29 1.413(3) . ?
C28 C33 1.399(3) . ?
C29 C30 1.420(3) . ?
C30 H30 0.9500 . ?
C30 C31 1.380(4) . ?
C31 H31 0.9500 . ?
C31 C32 1.397(4) . ?
C32 H32 0.9500 . ?
C33 C34 1.430(3) . ?
C34 H34 0.9500 . ?
C34 C35 1.360(4) . ?
C35 H35 0.9500 . ?
C35 C36 1.427(3) . ?
C36 C37 1.439(3) . ?
C37 C38 1.390(4) . ?
C38 H38 0.9500 . ?
C38 C39 1.404(4) . ?
C39 H39 0.9500 . ?
C39 C40 1.362(4) . ?
C40 H40 0.9500 . ?
Zn2 N7 1.963(2) . ?
Zn2 N8 2.0216(18) . ?
Zn2 N10 1.963(2) . ?
Zn2 N11 2.0265(19) . ?
N7 C49 1.389(3) . ?
N7 C52 1.343(3) . ?
N8 C53 1.411(3) . ?
N8 C56 1.356(3) . ?
N9 H9 0.8800 . ?
N9 C57 1.378(3) . ?
N9 C60 1.356(3) . ?
N10 C69 1.394(3) . ?
N10 C72 1.342(3) . ?
N11 C73 1.408(3) . ?
N11 C76 1.358(3) . ?
N12 H12a 0.8800 . ?
N12 C77 1.369(3) . ?
N12 C80 1.362(3) . ?
C41 H41a 0.9800 . ?
C41 H41b 0.9800 . ?
C41 H41c 0.9800 . ?
C41 C42 1.506(4) . ?
C42 C43 1.372(4) . ?
C42 C47 1.385(4) . ?
C43 H43 0.9500 . ?
C43 C44 1.393(4) . ?
C44 H44 0.9500 . ?
C44 C45 1.374(4) . ?
C45 C46 1.381(4) . ?
C45 C48 1.502(3) . ?
C46 H46 0.9500 . ?
C46 C47 1.389(4) . ?
C47 H47 0.9500 . ?
C48 C49 1.420(3) . ?
C48 C53 1.389(3) . ?
C49 C50 1.408(3) . ?
C50 H50 0.9500 . ?
C50 C51 1.375(4) . ?
C51 H51 0.9500 . ?
C51 C52 1.394(4) . ?
C52 H52 0.9500 . ?
C53 C54 1.431(3) . ?
C54 H54 0.9500 . ?
C54 C55 1.357(4) . ?
C55 H55 0.9500 . ?
C55 C56 1.427(3) . ?
C56 C57 1.439(3) . ?
C57 C58 1.382(4) . ?
C58 H58 0.9500 . ?
C58 C59 1.408(4) . ?
C59 H59 0.9500 . ?
C59 C60 1.362(4) . ?
C60 H60 0.9500 . ?
C61 H61a 0.9800 . ?
C61 H61b 0.9800 . ?
C61 H61c 0.9800 . ?
C61 C62 1.514(4) . ?
C62 C63 1.396(6) . ?
C62 C67 1.354(6) . ?
C63 H63 0.9500 . ?
C63 C64 1.400(4) . ?
C64 H64 0.9500 . ?
C64 C65 1.383(4) . ?
C65 C66 1.376(4) . ?
C65 C68 1.496(3) . ?
C66 H66 0.9500 . ?
C66 C67 1.387(5) . ?
C67 H67 0.9500 . ?
C68 C69 1.411(3) . ?
C68 C73 1.398(3) . ?
C69 C70 1.422(3) . ?
C70 H70 0.9500 . ?
C70 C71 1.369(4) . ?
C71 H71 0.9500 . ?
C71 C72 1.396(4) . ?
C72 H72 0.9500 . ?
C73 C74 1.422(3) . ?
C74 H74 0.9500 . ?
C74 C75 1.362(4) . ?
C75 H75 0.9500 . ?
C75 C76 1.422(3) . ?
C76 C77 1.438(3) . ?
C77 C78 1.379(3) . ?
C78 H78 0.9500 . ?
C78 C79 1.400(4) . ?
C79 H79 0.9500 . ?
C79 C80 1.354(4) . ?
C80 H80 0.9500 . ?

loop_
_geom_torsion_atom_site_label_1
_geom_torsion_atom_site_label_2
_geom_torsion_atom_site_label_3
_geom_torsion_atom_site_label_4
_geom_torsion
_geom_torsion_site_symmetry_1
_geom_torsion_site_symmetry_2
_geom_torsion_site_symmetry_3
_geom_torsion_site_symmetry_4
_geom_torsion_publ_flag
Zn1 N1 C9 C8 -8.9(2) . . . . ?
Zn1 N1 C9 C10 171.07(19) . . . . ?
Zn1 N1 C12 C11 -171.0(2) . . . . ?
Zn1 N2 C13 C8 -10.23(19) . . . . ?
Zn1 N2 C13 C14 170.15(18) . . . . ?
Zn1 N2 C16 C15 -168.6(2) . . . . ?
Zn1 N2 C16 C17 14.3(2) . . . . ?
Zn1 N4 C29 C28 -2.7(2) . . . . ?
Zn1 N4 C29 C30 -178.8(2) . . . . ?
Zn1 N4 C32 C31 178.6(2) . . . . ?
Zn1 N5 C33 C28 -4.8(2) . . . . ?
Zn1 N5 C33 C34 176.88(18) . . . . ?
Zn1 N5 C36 C35 -175.5(2) . . . . ?
Zn1 N5 C36 C37 8.4(2) . . . . ?
N1 C9 C8 C5 -176.8(2) . . . . ?
N1 C9 C8 C13 4.4(3) . . . . ?
N1 C9 C10 C11 0.3(2) . . . . ?
N1 C12 C11 C10 0.2(2) . . . . ?
N2 C13 C8 C5 -172.6(2) . . . . ?
N2 C13 C8 C9 6.2(3) . . . . ?
N2 C13 C14 C15 0.4(2) . . . . ?
N2 C16 C15 C14 -1.4(2) . . . . ?
N2 C16 C17 N3 9.6(3) . . . . ?
N2 C16 C17 C18 -173.9(3) . . . . ?
N3 C17 C16 C15 -167.1(2) . . . . ?
N3 C17 C18 C19 0.1(2) . . . . ?
N3 C20 C19 C18 -0.3(3) . . . . ?
N4 C29 C28 C25 -179.5(2) . . . . ?
N4 C29 C28 C33 0.3(3) . . . . ?
N4 C29 C30 C31 0.5(2) . . . . ?
N4 C32 C31 C30 -0.2(2) . . . . ?
N5 C33 C28 C25 -176.3(2) . . . . ?
N5 C33 C28 C29 4.0(3) . . . . ?
N5 C33 C34 C35 -1.0(2) . . . . ?
N5 C36 C35 C34 -1.2(2) . . . . ?
N5 C36 C37 N6 14.3(3) . . . . ?
N5 C36 C37 C38 -170.3(2) . . . . ?
N6 C37 C36 C35 -161.3(2) . . . . ?
N6 C37 C38 C39 -0.0(2) . . . . ?
N6 C40 C39 C38 -0.9(3) . . . . ?
C1 C2 C3 C4 177.8(3) . . . . ?
C1 C2 C6 C7 -178.6(3) . . . . ?
C2 C3 C4 C5 0.2(4) . . . . ?
C2 C6 C7 C5 1.4(3) . . . . ?
C3 C4 C5 C7 1.5(3) . . . . ?
C3 C4 C5 C8 -177.7(3) . . . . ?
C4 C5 C7 C6 -2.3(3) . . . . ?
C4 C5 C8 C9 63.2(3) . . . . ?
C4 C5 C8 C13 -117.9(3) . . . . ?
C5 C8 C9 C10 3.2(3) . . . . ?
C5 C8 C13 C14 7.0(3) . . . . ?
C8 C9 C10 C11 -179.7(3) . . . . ?
C8 C13 C14 C15 -179.2(3) . . . . ?
C9 C10 C11 C12 -0.3(2) . . . . ?
C13 C14 C15 C16 0.6(2) . . . . ?
C14 C15 C16 C17 175.7(2) . . . . ?
C15 C16 C17 C18 9.4(3) . . . . ?
C16 C17 C18 C19 -176.9(3) . . . . ?
C17 C18 C19 C20 0.1(3) . . . . ?
C21 C22 C23 C24 -177.8(3) . . . . ?
C21 C22 C27 C26 178.8(3) . . . . ?
C22 C23 C24 C25 -1.5(3) . . . . ?
C22 C27 C26 C25 -0.6(4) . . . . ?
C23 C24 C25 C26 -0.5(3) . . . . ?
C23 C24 C25 C28 -178.9(2) . . . . ?
C24 C25 C26 C27 1.5(3) . . . . ?
C24 C25 C28 C29 103.7(3) . . . . ?
C24 C25 C28 C33 -76.1(3) . . . . ?
C25 C28 C29 C30 -4.2(3) . . . . ?
C25 C28 C33 C34 1.7(3) . . . . ?
C28 C29 C30 C31 -175.5(3) . . . . ?
C28 C33 C34 C35 -179.3(3) . . . . ?
C29 C30 C31 C32 -0.2(2) . . . . ?
C33 C34 C35 C36 1.3(2) . . . . ?
C34 C35 C36 C37 174.95(19) . . . . ?
C35 C36 C37 C38 14.1(3) . . . . ?
C36 C37 C38 C39 -176.0(3) . . . . ?
C37 C38 C39 C40 0.6(3) . . . . ?
Zn2 N7 C49 C48 7.2(2) . . . . ?
Zn2 N7 C49 C50 -174.13(19) . . . . ?
Zn2 N7 C52 C51 173.6(2) . . . . ?
Zn2 N8 C53 C48 9.68(19) . . . . ?
Zn2 N8 C53 C54 -170.90(18) . . . . ?
Zn2 N8 C56 C55 169.1(2) . . . . ?
Zn2 N8 C56 C57 -15.0(2) . . . . ?
Zn2 N10 C69 C68 8.8(2) . . . . ?
Zn2 N10 C69 C70 -173.07(19) . . . . ?
Zn2 N10 C72 C71 172.7(2) . . . . ?
Zn2 N11 C73 C68 10.7(2) . . . . ?
Zn2 N11 C73 C74 -173.30(19) . . . . ?
Zn2 N11 C76 C75 171.5(2) . . . . ?
Zn2 N11 C76 C77 -11.6(2) . . . . ?
N7 C49 C48 C45 176.7(2) . . . . ?
N7 C49 C48 C53 -4.4(3) . . . . ?
N7 C49 C50 C51 0.0(2) . . . . ?
N7 C52 C51 C50 0.4(2) . . . . ?
N8 C53 C48 C45 173.8(2) . . . . ?
N8 C53 C48 C49 -5.1(3) . . . . ?
N8 C53 C54 C55 0.2(2) . . . . ?
N8 C56 C55 C54 1.2(2) . . . . ?
N8 C56 C57 N9 -13.4(3) . . . . ?
N8 C56 C57 C58 172.6(2) . . . . ?
N9 C57 C56 C55 162.0(2) . . . . ?
N9 C57 C58 C59 -0.4(2) . . . . ?
N9 C60 C59 C58 0.3(2) . . . . ?
N10 C69 C68 C65 174.6(2) . . . . ?
N10 C69 C68 C73 -6.4(3) . . . . ?
N10 C69 C70 C71 -0.4(2) . . . . ?
N10 C72 C71 C70 0.3(2) . . . . ?
N11 C73 C68 C65 174.4(2) . . . . ?
N11 C73 C68 C69 -4.5(3) . . . . ?
N11 C73 C74 C75 0.5(2) . . . . ?
N11 C76 C75 C74 1.4(2) . . . . ?
N11 C76 C77 N12 -7.8(3) . . . . ?
N11 C76 C77 C78 176.2(3) . . . . ?
N12 C77 C76 C75 168.7(2) . . . . ?
N12 C77 C78 C79 0.1(2) . . . . ?
N12 C80 C79 C78 0.2(3) . . . . ?
C41 C42 C43 C44 -179.8(3) . . . . ?
C41 C42 C47 C46 179.6(3) . . . . ?
C42 C43 C44 C45 0.6(4) . . . . ?
C42 C47 C46 C45 -0.2(4) . . . . ?
C43 C44 C45 C46 -2.9(4) . . . . ?
C43 C44 C45 C48 178.1(3) . . . . ?
C44 C45 C46 C47 2.7(3) . . . . ?
C44 C45 C48 C49 -80.0(3) . . . . ?
C44 C45 C48 C53 101.0(3) . . . . ?
C45 C48 C49 C50 -1.6(3) . . . . ?
C45 C48 C53 C54 -5.6(3) . . . . ?
C48 C49 C50 C51 178.6(3) . . . . ?
C48 C53 C54 C55 179.6(3) . . . . ?
C49 C50 C51 C52 -0.2(2) . . . . ?
C53 C54 C55 C56 -0.8(2) . . . . ?
C54 C55 C56 C57 -174.70(18) . . . . ?
C55 C56 C57 C58 -12.1(3) . . . . ?
C56 C57 C58 C59 174.5(3) . . . . ?
C57 C58 C59 C60 0.1(2) . . . . ?
C61 C62 C63 C64 -179.9(3) . . . . ?
C61 C62 C67 C66 179.5(3) . . . . ?
C62 C63 C64 C65 0.2(4) . . . . ?
C62 C67 C66 C65 0.6(5) . . . . ?
C63 C64 C65 C66 -0.4(4) . . . . ?
C63 C64 C65 C68 -179.3(3) . . . . ?
C64 C65 C66 C67 0.1(3) . . . . ?
C64 C65 C68 C69 -101.0(3) . . . . ?
C64 C65 C68 C73 79.9(3) . . . . ?
C65 C68 C69 C70 -3.2(3) . . . . ?
C65 C68 C73 C74 -0.9(3) . . . . ?
C68 C69 C70 C71 177.6(3) . . . . ?
C68 C73 C74 C75 176.5(3) . . . . ?
C69 C70 C71 C72 0.1(2) . . . . ?
C73 C74 C75 C76 -1.1(2) . . . . ?
C74 C75 C76 C77 -175.50(19) . . . . ?
C75 C76 C77 C78 -7.4(3) . . . . ?
C76 C77 C78 C79 176.7(3) . . . . ?
C77 C78 C79 C80 -0.2(3) . . . . ?

loop_
_smtbx_masks_void_nr
_smtbx_masks_void_average_x
_smtbx_masks_void_average_y
_smtbx_masks_void_average_z
_smtbx_masks_void_volume
_smtbx_masks_void_count_electrons
_smtbx_masks_void_content
1 0.000 0.500 0.000 17.9 4.9 ?
2 0.000 0.500 0.500 17.9 4.9 ?
3 0.042 0.487 0.803 8.8 2.5 ?
4 0.042 0.513 0.303 8.8 2.5 ?
5 0.250 0.250 0.000 260.5 72.7 ?
6 0.250 0.750 0.500 260.5 72.7 ?
7 0.458 0.012 0.197 8.8 2.5 ?
8 0.458 -0.012 0.698 8.8 2.5 ?
9 0.500 0.000 0.000 17.9 4.9 ?
10 0.500 0.000 0.500 17.9 4.9 ?
11 0.542 0.013 0.303 8.8 2.5 ?
12 0.542 -0.012 0.803 8.8 2.5 ?
13 0.750 0.250 0.500 260.5 72.7 ?
14 0.750 0.750 0.000 260.5 72.7 ?
15 0.958 0.488 0.697 8.8 2.5 ?
16 0.958 0.512 0.197 8.8 2.5 ?
